data_1517380
loop_
_publ_author_name
'Tang, Ben-Qin'
'Wang, Wen-Jing'
'Huang, Xiao-Jun'
'Li, Guo-Qiang'
'Wang, Lei'
'Jiang, Ren-Wang'
'Yang, Ting-Ting'
'Shi, Lei'
'Zhang, Xiao-Qi'
'Ye, Wen-Cai'

_publ_section_title
;
 Iboga-Type Alkaloids from Ervatamia officinalis.
;
_journal_issue 8
_journal_name_full 'Journal of natural products'
_journal_page_first 1839
_journal_paper_doi 10.1021/np500240b
_journal_volume 77
_journal_year 2014
_chemical_absolute_configuration rm
_chemical_formula_moiety 'C20 H26 N2 O2, H2 O'
_chemical_formula_sum 'C20 H28 N2 O3'
_chemical_formula_weight 344.44
_chemical_name_systematic
; 
 ? 
;
_space_group_IT_number 4
_symmetry_cell_setting monoclinic
_symmetry_space_group_name_Hall 'P 2yb'
_symmetry_space_group_name_H-M 'P 1 21 1'
_atom_sites_solution_hydrogens geom
_atom_sites_solution_primary direct
_atom_sites_solution_secondary difmap
_audit_creation_method SHELXL-97
_cell_angle_alpha 90.00
_cell_angle_beta 100.6588(17)
_cell_angle_gamma 90.00
_cell_formula_units_Z 2
_cell_length_a 7.67421(12)
_cell_length_b 12.52462(16)
_cell_length_c 9.64312(18)
_cell_measurement_reflns_used 10143
_cell_measurement_temperature 173(2)
_cell_measurement_theta_max 62.9020
_cell_measurement_theta_min 5.8420
_cell_volume 910.87(3)
_computing_structure_refinement 'SHELXL-97 (Sheldrick, 2008)'
_computing_structure_solution 'SHELXS-97 (Sheldrick, 2008)'
_diffrn_ambient_temperature 173(2)
_diffrn_detector_area_resol_mean 16.0288
_diffrn_measured_fraction_theta_full 0.987
_diffrn_measured_fraction_theta_max 0.987
_diffrn_measurement_device_type 'Xcalibur, Sapphire3, Gemini ultra'
_diffrn_measurement_method '\w scans'
_diffrn_radiation_monochromator mirror
_diffrn_radiation_source 'Enhance Ultra (Cu) X-ray Source'
_diffrn_radiation_type 'Cu K\a'
_diffrn_radiation_wavelength 1.54178
_diffrn_reflns_av_R_equivalents 0.0252
_diffrn_reflns_av_sigmaI/netI 0.0160
_diffrn_reflns_limit_h_max 8
_diffrn_reflns_limit_h_min -8
_diffrn_reflns_limit_k_max 14
_diffrn_reflns_limit_k_min -14
_diffrn_reflns_limit_l_max 10
_diffrn_reflns_limit_l_min -11
_diffrn_reflns_number 14816
_diffrn_reflns_theta_full 62.73
_diffrn_reflns_theta_max 62.73
_diffrn_reflns_theta_min 5.85
_exptl_absorpt_coefficient_mu 0.675
_exptl_absorpt_correction_T_max 1.00000
_exptl_absorpt_correction_T_min 0.58776
_exptl_absorpt_correction_type multi-scan
_exptl_crystal_colour yellow
_exptl_crystal_density_diffrn 1.256
_exptl_crystal_density_method 'not measured'
_exptl_crystal_description block
_exptl_crystal_F_000 372
_exptl_crystal_size_max 0.32
_exptl_crystal_size_mid 0.30
_exptl_crystal_size_min 0.28
_refine_diff_density_max 0.131
_refine_diff_density_min -0.132
_refine_diff_density_rms 0.030
_refine_ls_abs_structure_details 'Flack H D (1983), Acta Cryst. A39, 876-881'
_refine_ls_abs_structure_Flack 0.09(15)
_refine_ls_extinction_method none
_refine_ls_goodness_of_fit_ref 1.055
_refine_ls_hydrogen_treatment mixed
_refine_ls_matrix_type full
_refine_ls_number_parameters 232
_refine_ls_number_reflns 2864
_refine_ls_number_restraints 1
_refine_ls_restrained_S_all 1.055
_refine_ls_R_factor_all 0.0254
_refine_ls_R_factor_gt 0.0251
_refine_ls_shift/su_max 0.000
_refine_ls_shift/su_mean 0.000
_refine_ls_structure_factor_coef Fsqd
_refine_ls_weighting_details 'calc w=1/[\s^2^(Fo^2^)+(0.0403P)^2^+0.1357P] where P=(Fo^2^+2Fc^2^)/3'
_refine_ls_weighting_scheme calc
_refine_ls_wR_factor_gt 0.0659
_refine_ls_wR_factor_ref 0.0662
_reflns_number_gt 2835
_reflns_number_total 2864
_reflns_threshold_expression >2sigma(I)
_cod_data_source_file np500240b_si_005.cif
_cod_data_source_block tangbenqin_ga-4-6-4
_cod_depositor_comments 'Adding full bibliography for 1517377--1517381.cif.'
_cod_original_sg_symbol_H-M P21
_cod_database_code 1517380

loop_
_symmetry_equiv_pos_as_xyz
'x, y, z'
'-x, y+1/2, -z'

loop_
_atom_site_label
_atom_site_type_symbol
_atom_site_fract_x
_atom_site_fract_y
_atom_site_fract_z
_atom_site_U_iso_or_equiv
_atom_site_adp_type
_atom_site_occupancy
_atom_site_symmetry_multiplicity
_atom_site_calc_flag
_atom_site_refinement_flags
O1W O 0.90874(14) 0.39763(8) 0.02219(13) 0.0329(3) Uani 1 1 d G
H1WA H 0.8055 0.3718 0.0180 0.049 Uiso 1 1 d G
H1WB H 0.9006 0.4625 -0.0043 0.049 Uiso 1 1 d G
O1 O 1.00073(15) 0.66343(9) 0.38845(11) 0.0318(3) Uani 1 1 d .
O2 O 0.77504(13) 0.87358(7) 0.81813(11) 0.0233(2) Uani 1 1 d .
H2 H 0.8778 0.8808 0.8594 0.035 Uiso 1 1 calc R
N1 N 0.86778(14) 0.61281(9) 0.92875(12) 0.0211(3) Uani 1 1 d .
N4 N 0.41554(15) 0.79267(9) 0.97198(12) 0.0215(3) Uani 1 1 d .
C2 C 0.77603(17) 0.69756(10) 0.94071(15) 0.0190(3) Uani 1 1 d .
C3 C 0.35214(19) 0.68373(12) 0.99532(16) 0.0269(3) Uani 1 1 d .
H3A H 0.3820 0.6355 0.9246 0.032 Uiso 1 1 calc R
H3B H 0.2243 0.6841 0.9874 0.032 Uiso 1 1 calc R
C5 C 0.41450(18) 0.81850(12) 0.82318(14) 0.0240(3) Uani 1 1 d .
H5A H 0.4459 0.8932 0.8184 0.029 Uiso 1 1 calc R
H5B H 0.2936 0.8109 0.7725 0.029 Uiso 1 1 calc R
C6 C 0.53449(18) 0.75452(11) 0.74294(15) 0.0219(3) Uani 1 1 d .
H6A H 0.5135 0.7785 0.6456 0.026 Uiso 1 1 calc R
H6B H 0.5008 0.6799 0.7430 0.026 Uiso 1 1 calc R
C7 C 0.73404(18) 0.76378(10) 0.80341(14) 0.0196(3) Uani 1 1 d .
C8 C 0.84219(17) 0.70179(10) 0.71395(15) 0.0204(3) Uani 1 1 d .
C9 C 0.87350(19) 0.71816(11) 0.57944(15) 0.0248(3) Uani 1 1 d .
H9 H 0.8282 0.7779 0.5277 0.030 Uiso 1 1 calc R
C10 C 0.97523(19) 0.64270(12) 0.52244(15) 0.0249(3) Uani 1 1 d .
C11 C 1.0422(2) 0.55328(12) 0.59992(16) 0.0279(3) Uani 1 1 d .
H11 H 1.1086 0.5035 0.5605 0.034 Uiso 1 1 calc R
C12 C 1.01040(19) 0.53782(12) 0.73620(16) 0.0266(3) Uani 1 1 d .
H12 H 1.0548 0.4782 0.7886 0.032 Uiso 1 1 calc R
C13 C 0.91191(17) 0.61282(11) 0.79111(15) 0.0210(3) Uani 1 1 d .
C14 C 0.43964(19) 0.64635(11) 1.14182(15) 0.0255(3) Uani 1 1 d .
H14 H 0.3817 0.5814 1.1672 0.031 Uiso 1 1 calc R
C15 C 0.4242(2) 0.73555(12) 1.24762(16) 0.0271(3) Uani 1 1 d .
H15A H 0.4601 0.7092 1.3433 0.033 Uiso 1 1 calc R
H15B H 0.3023 0.7598 1.2359 0.033 Uiso 1 1 calc R
C16 C 0.71756(18) 0.72332(10) 1.07707(15) 0.0202(3) Uani 1 1 d .
H16 H 0.8237 0.7442 1.1446 0.024 Uiso 1 1 calc R
C17 C 0.63623(19) 0.62448(11) 1.14093(16) 0.0259(3) Uani 1 1 d .
H17A H 0.6479 0.5615 1.0849 0.031 Uiso 1 1 calc R
H17B H 0.6990 0.6117 1.2364 0.031 Uiso 1 1 calc R
C18 C 0.4476(2) 0.95046(13) 1.40361(16) 0.0314(4) Uani 1 1 d .
H18A H 0.3580 0.9015 1.4214 0.047 Uiso 1 1 calc R
H18B H 0.4110 1.0222 1.4184 0.047 Uiso 1 1 calc R
H18C H 0.5570 0.9356 1.4668 0.047 Uiso 1 1 calc R
C19 C 0.4741(2) 0.93794(11) 1.25157(16) 0.0260(3) Uani 1 1 d .
H19A H 0.3616 0.9496 1.1887 0.031 Uiso 1 1 calc R
H19B H 0.5559 0.9924 1.2317 0.031 Uiso 1 1 calc R
C20 C 0.54554(18) 0.82867(11) 1.22079(14) 0.0226(3) Uani 1 1 d .
H20 H 0.6586 0.8192 1.2860 0.027 Uiso 1 1 calc R
C21 C 0.58367(17) 0.81564(10) 1.07048(14) 0.0201(3) Uani 1 1 d .
H21 H 0.6362 0.8815 1.0417 0.024 Uiso 1 1 calc R
C22 C 1.0749(2) 0.57925(14) 0.31769(17) 0.0332(4) Uani 1 1 d .
H22A H 1.1948 0.5663 0.3642 0.050 Uiso 1 1 calc R
H22B H 1.0735 0.5994 0.2215 0.050 Uiso 1 1 calc R
H22C H 1.0060 0.5155 0.3200 0.050 Uiso 1 1 calc R

loop_
_atom_site_aniso_label
_atom_site_aniso_U_11
_atom_site_aniso_U_22
_atom_site_aniso_U_33
_atom_site_aniso_U_23
_atom_site_aniso_U_13
_atom_site_aniso_U_12
O1W 0.0223(5) 0.0243(6) 0.0506(7) 0.0117(5) 0.0031(5) 0.0001(4)
O1 0.0402(6) 0.0340(6) 0.0242(5) 0.0002(4) 0.0133(5) 0.0068(5)
O2 0.0243(5) 0.0159(5) 0.0288(6) 0.0007(4) 0.0028(4) -0.0014(4)
N1 0.0216(6) 0.0177(6) 0.0242(6) 0.0021(5) 0.0051(5) 0.0004(5)
N4 0.0202(6) 0.0199(6) 0.0242(6) -0.0022(5) 0.0034(5) -0.0002(5)
C2 0.0164(6) 0.0168(7) 0.0233(7) 0.0011(5) 0.0026(5) -0.0030(5)
C3 0.0235(7) 0.0222(7) 0.0363(8) -0.0063(6) 0.0091(6) -0.0044(6)
C5 0.0214(7) 0.0251(7) 0.0241(7) -0.0029(6) 0.0007(6) 0.0027(6)
C6 0.0229(7) 0.0199(7) 0.0220(8) -0.0005(6) 0.0019(6) 0.0005(6)
C7 0.0214(7) 0.0167(7) 0.0209(7) 0.0011(5) 0.0041(6) 0.0006(5)
C8 0.0196(7) 0.0180(7) 0.0236(7) -0.0007(5) 0.0039(5) -0.0018(5)
C9 0.0271(7) 0.0228(7) 0.0243(8) 0.0021(6) 0.0045(6) 0.0013(6)
C10 0.0241(7) 0.0279(8) 0.0235(7) -0.0008(6) 0.0069(6) -0.0024(6)
C11 0.0287(8) 0.0250(7) 0.0325(9) -0.0020(6) 0.0119(7) 0.0058(6)
C12 0.0273(7) 0.0232(7) 0.0293(9) 0.0044(6) 0.0054(6) 0.0053(6)
C13 0.0212(7) 0.0195(7) 0.0230(7) 0.0003(5) 0.0054(5) -0.0013(5)
C14 0.0271(8) 0.0196(7) 0.0330(8) -0.0006(6) 0.0136(6) -0.0023(6)
C15 0.0297(8) 0.0246(8) 0.0299(8) -0.0007(6) 0.0127(6) -0.0004(6)
C16 0.0196(7) 0.0202(7) 0.0208(7) 0.0020(5) 0.0035(5) 0.0001(5)
C17 0.0287(8) 0.0209(7) 0.0305(8) 0.0056(6) 0.0120(6) 0.0043(6)
C18 0.0388(9) 0.0280(8) 0.0285(9) -0.0025(7) 0.0093(7) 0.0037(7)
C19 0.0307(8) 0.0216(7) 0.0255(8) -0.0005(6) 0.0050(6) 0.0032(6)
C20 0.0250(7) 0.0195(7) 0.0232(7) -0.0001(6) 0.0042(6) -0.0003(6)
C21 0.0199(6) 0.0173(7) 0.0226(7) 0.0006(6) 0.0027(5) -0.0015(6)
C22 0.0354(9) 0.0388(9) 0.0286(8) -0.0035(7) 0.0146(7) 0.0044(7)

loop_
_atom_type_symbol
_atom_type_description
_atom_type_scat_dispersion_real
_atom_type_scat_dispersion_imag
_atom_type_scat_source
C C 0.0181 0.0091 'International Tables Vol C Tables 4.2.6.8 and 6.1.1.4'
H H 0.0000 0.0000 'International Tables Vol C Tables 4.2.6.8 and 6.1.1.4'
N N 0.0311 0.0180 'International Tables Vol C Tables 4.2.6.8 and 6.1.1.4'
O O 0.0492 0.0322 'International Tables Vol C Tables 4.2.6.8 and 6.1.1.4'

loop_
_geom_angle_atom_site_label_1
_geom_angle_atom_site_label_2
_geom_angle_atom_site_label_3
_geom_angle
H1WA O1W H1WB 109.5
C10 O1 C22 116.75(12)
C7 O2 H2 109.5
C2 N1 C13 108.04(11)
C5 N4 C3 114.14(11)
C5 N4 C21 115.46(10)
C3 N4 C21 110.69(11)
N1 C2 C16 120.76(12)
N1 C2 C7 113.31(12)
C16 C2 C7 125.92(11)
N4 C3 C14 108.90(12)
N4 C3 H3A 109.9
C14 C3 H3A 109.9
N4 C3 H3B 109.9
C14 C3 H3B 109.9
H3A C3 H3B 108.3
N4 C5 C6 118.84(12)
N4 C5 H5A 107.6
C6 C5 H5A 107.6
N4 C5 H5B 107.6
C6 C5 H5B 107.6
H5A C5 H5B 107.0
C5 C6 C7 114.69(11)
C5 C6 H6A 108.6
C7 C6 H6A 108.6
C5 C6 H6B 108.6
C7 C6 H6B 108.6
H6A C6 H6B 107.6
O2 C7 C8 114.87(11)
O2 C7 C6 107.41(10)
C8 C7 C6 110.90(11)
O2 C7 C2 115.43(11)
C8 C7 C2 99.39(10)
C6 C7 C2 108.63(11)
C9 C8 C13 120.42(12)
C9 C8 C7 131.94(12)
C13 C8 C7 107.62(11)
C8 C9 C10 118.41(13)
C8 C9 H9 120.8
C10 C9 H9 120.8
O1 C10 C11 123.88(13)
O1 C10 C9 115.48(12)
C11 C10 C9 120.65(13)
C10 C11 C12 120.44(13)
C10 C11 H11 119.8
C12 C11 H11 119.8
C13 C12 C11 118.29(13)
C13 C12 H12 120.9
C11 C12 H12 120.9
C12 C13 C8 121.80(13)
C12 C13 N1 126.90(12)
C8 C13 N1 111.30(11)
C3 C14 C15 108.59(12)
C3 C14 C17 108.37(11)
C15 C14 C17 109.33(12)
C3 C14 H14 110.2
C15 C14 H14 110.2
C17 C14 H14 110.2
C14 C15 C20 108.42(11)
C14 C15 H15A 110.0
C20 C15 H15A 110.0
C14 C15 H15B 110.0
C20 C15 H15B 110.0
H15A C15 H15B 108.4
C2 C16 C21 115.49(11)
C2 C16 C17 112.38(11)
C21 C16 C17 107.39(10)
C2 C16 H16 107.0
C21 C16 H16 107.0
C17 C16 H16 107.0
C14 C17 C16 108.99(11)
C14 C17 H17A 109.9
C16 C17 H17A 109.9
C14 C17 H17B 109.9
C16 C17 H17B 109.9
H17A C17 H17B 108.3
C19 C18 H18A 109.5
C19 C18 H18B 109.5
H18A C18 H18B 109.5
C19 C18 H18C 109.5
H18A C18 H18C 109.5
H18B C18 H18C 109.5
C20 C19 C18 113.35(12)
C20 C19 H19A 108.9
C18 C19 H19A 108.9
C20 C19 H19B 108.9
C18 C19 H19B 108.9
H19A C19 H19B 107.7
C19 C20 C21 114.61(12)
C19 C20 C15 113.33(11)
C21 C20 C15 107.66(11)
C19 C20 H20 106.9
C21 C20 H20 106.9
C15 C20 H20 106.9
N4 C21 C20 109.24(10)
N4 C21 C16 112.07(10)
C20 C21 C16 106.39(11)
N4 C21 H21 109.7
C20 C21 H21 109.7
C16 C21 H21 109.7
O1 C22 H22A 109.5
O1 C22 H22B 109.5
H22A C22 H22B 109.5
O1 C22 H22C 109.5
H22A C22 H22C 109.5
H22B C22 H22C 109.5

loop_
_geom_bond_atom_site_label_1
_geom_bond_atom_site_label_2
_geom_bond_distance
O1W H1WA 0.8501
O1W H1WB 0.8499
O1 C10 1.3671(17)
O1 C22 1.4299(18)
O2 C7 1.4120(16)
O2 H2 0.8200
N1 C2 1.2907(17)
N1 C13 1.4291(18)
N4 C5 1.4695(18)
N4 C3 1.4798(18)
N4 C21 1.4820(17)
C2 C16 1.5009(19)
C2 C7 1.5449(19)
C3 C14 1.521(2)
C3 H3A 0.9700
C3 H3B 0.9700
C5 C6 1.5337(19)
C5 H5A 0.9700
C5 H5B 0.9700
C6 C7 1.5389(19)
C6 H6A 0.9700
C6 H6B 0.9700
C7 C8 1.5169(18)
C8 C9 1.377(2)
C8 C13 1.3908(19)
C9 C10 1.4013(19)
C9 H9 0.9300
C10 C11 1.391(2)
C11 C12 1.394(2)
C11 H11 0.9300
C12 C13 1.372(2)
C12 H12 0.9300
C14 C15 1.532(2)
C14 C17 1.5350(19)
C14 H14 0.9800
C15 C20 1.544(2)
C15 H15A 0.9700
C15 H15B 0.9700
C16 C21 1.5404(18)
C16 C17 1.5631(18)
C16 H16 0.9800
C17 H17A 0.9700
C17 H17B 0.9700
C18 C19 1.525(2)
C18 H18A 0.9600
C18 H18B 0.9600
C18 H18C 0.9600
C19 C20 1.524(2)
C19 H19A 0.9700
C19 H19B 0.9700
C20 C21 1.5395(18)
C20 H20 0.9800
C21 H21 0.9800
C22 H22A 0.9600
C22 H22B 0.9600
C22 H22C 0.9600

loop_
_geom_torsion_atom_site_label_1
_geom_torsion_atom_site_label_2
_geom_torsion_atom_site_label_3
_geom_torsion_atom_site_label_4
_geom_torsion
C13 N1 C2 C16 -176.77(11)
C13 N1 C2 C7 4.25(14)
C5 N4 C3 C14 152.20(11)
C21 N4 C3 C14 19.91(14)
C3 N4 C5 C6 -63.45(16)
C21 N4 C5 C6 66.50(15)
N4 C5 C6 C7 -61.47(17)
C5 C6 C7 O2 -51.39(15)
C5 C6 C7 C8 -177.65(11)
C5 C6 C7 C2 74.10(14)
N1 C2 C7 O2 -129.27(12)
C16 C2 C7 O2 51.82(17)
N1 C2 C7 C8 -5.86(14)
C16 C2 C7 C8 175.23(12)
N1 C2 C7 C6 110.08(12)
C16 C2 C7 C6 -68.84(16)
O2 C7 C8 C9 -53.0(2)
C6 C7 C8 C9 68.97(18)
C2 C7 C8 C9 -176.83(14)
O2 C7 C8 C13 128.87(12)
C6 C7 C8 C13 -109.13(12)
C2 C7 C8 C13 5.06(13)
C13 C8 C9 C10 0.6(2)
C7 C8 C9 C10 -177.26(13)
C22 O1 C10 C11 10.7(2)
C22 O1 C10 C9 -168.74(13)
C8 C9 C10 O1 179.74(12)
C8 C9 C10 C11 0.2(2)
O1 C10 C11 C12 179.98(14)
C9 C10 C11 C12 -0.6(2)
C10 C11 C12 C13 0.0(2)
C11 C12 C13 C8 0.9(2)
C11 C12 C13 N1 -178.67(13)
C9 C8 C13 C12 -1.2(2)
C7 C8 C13 C12 177.11(12)
C9 C8 C13 N1 178.38(12)
C7 C8 C13 N1 -3.25(15)
C2 N1 C13 C12 179.02(14)
C2 N1 C13 C8 -0.59(15)
N4 C3 C14 C15 47.47(14)
N4 C3 C14 C17 -71.19(13)
C3 C14 C15 C20 -69.67(14)
C17 C14 C15 C20 48.39(16)
N1 C2 C16 C21 -170.19(12)
C7 C2 C16 C21 8.65(18)
N1 C2 C16 C17 -46.52(17)
C7 C2 C16 C17 132.32(13)
C3 C14 C17 C16 50.39(15)
C15 C14 C17 C16 -67.81(15)
C2 C16 C17 C14 -115.24(13)
C21 C16 C17 C14 12.84(15)
C18 C19 C20 C21 -176.73(12)
C18 C19 C20 C15 59.15(17)
C14 C15 C20 C19 147.45(13)
C14 C15 C20 C21 19.62(15)
C5 N4 C21 C20 157.35(11)
C3 N4 C21 C20 -71.04(13)
C5 N4 C21 C16 -85.00(13)
C3 N4 C21 C16 46.61(14)
C19 C20 C21 N4 -80.61(14)
C15 C20 C21 N4 46.46(14)
C19 C20 C21 C16 158.22(12)
C15 C20 C21 C16 -74.70(13)
C2 C16 C21 N4 61.51(14)
C17 C16 C21 N4 -64.75(14)
C2 C16 C21 C20 -179.16(11)
C17 C16 C21 C20 54.58(14)
